data_1568766
loop_
_publ_author_name
'Tokareva, Marina A.'
'Pernik, Indrek'
'Messerle, Barbara A.'
'Glukhareva, Tatiana V.'
'Keaveney, Sinead T.'

_publ_section_title
;
 The effect of the C5-substituent on regioselectivity in the
 Rh(i)-catalyzed intermolecular transannulation of 1,2,3-thiadiazoles with
 phenylacetylene
;
_journal_issue 9
_journal_name_full 'Catalysis Science &amp; Technology'
_journal_page_first 2772
_journal_page_last 2782
_journal_paper_doi 10.1039/D3CY00290J
_journal_volume 13
_journal_year 2023
_chemical_formula_moiety '0.5(C18 H14 N2 O4 S)'
_chemical_formula_sum 'C9 H7 N O2 S0.5'
_chemical_formula_weight 177.19
_chemical_name_systematic 'ethyl 5-(4-nitrophenyl)-3-phenylisothiazole-4-carboxylate'
_space_group_crystal_system triclinic
_space_group_IT_number 2
_space_group_name_Hall '-P 1'
_space_group_name_H-M_alt 'P -1'
_atom_sites_solution_hydrogens geom
_atom_sites_solution_primary dual
_audit_creation_date 2022-11-08
_audit_creation_method
;
Olex2 1.3
(compiled 2020.11.12 svn.r5f609507 for OlexSys, GUI svn.r6226)
;
_audit_update_record
;
2022-11-15 deposited with the CCDC.	2023-03-31 downloaded from the CCDC.
;
_cell_angle_alpha 100.966(4)
_cell_angle_beta 100.107(4)
_cell_angle_gamma 93.879(4)
_cell_formula_units_Z 4
_cell_length_a 8.8717(4)
_cell_length_b 8.9788(4)
_cell_length_c 10.5747(4)
_cell_measurement_reflns_used 8921
_cell_measurement_temperature 150.01(10)
_cell_measurement_theta_max 29.1690
_cell_measurement_theta_min 2.3210
_cell_volume 809.68(6)
_computing_cell_refinement 'CrysAlisPro 1.171.42.67a (Rigaku OD, 2022)'
_computing_data_collection 'CrysAlisPro 1.171.42.67a (Rigaku OD, 2022)'
_computing_data_reduction 'CrysAlisPro 1.171.42.67a (Rigaku OD, 2022)'
_computing_molecular_graphics 'Olex2 1.3 (Dolomanov et al., 2009)'
_computing_publication_material 'Olex2 1.3 (Dolomanov et al., 2009)'
_computing_structure_refinement 'SHELXL 2018/3 (Sheldrick, 2015)'
_computing_structure_solution 'SHELXT 2018/2 (Sheldrick, 2018)'
_diffrn_ambient_environment N~2~
_diffrn_ambient_temperature 150.01(10)
_diffrn_detector 'CCD plate'
_diffrn_detector_area_resol_mean 5.2930
_diffrn_detector_type Atlas
_diffrn_measured_fraction_theta_full 1.000
_diffrn_measured_fraction_theta_max 0.897
_diffrn_measurement_details
;
List of Runs (angles in degrees, time in seconds):

  # Type    Start    End  Width  t~exp~   \w     \q     \k     \f   Frames
#--------------------------------------------------------------------------
  1  \w    -47.00  21.00   1.00    2.00    --  -11.94  77.00 120.00   68
  2  \w    -15.00  30.00   1.00    2.00    --  -11.94 -99.00 -60.00   45
  3  \w    -68.00  26.00   1.00    2.00    --   14.91 -19.00 150.00   94
  4  \w    -14.00  92.00   1.00    2.00    --   14.91  38.00 -30.00  106
  5  \w     37.00 105.00   1.00    2.00    --   14.91-178.00-180.00   68
  6  \w    -36.00 -11.00   1.00    2.00    --  -11.94 -73.00 -15.00   25
  7  \w    -42.00  23.00   1.00    2.00    --  -11.94 -77.00  30.00   65
  8  \w    -47.00  21.00   1.00    2.00    --  -11.94  77.00 -90.00   68
  9  \w    -47.00  21.00   1.00    2.00    --  -11.94  77.00 -60.00   68
 10  \w    -42.00  50.00   1.00    2.00    --   14.91 -77.00-120.00   92
 11  \w    -15.00  57.00   1.00    2.00    --   14.91 -99.00  30.00   72
 12  \w    -14.00  92.00   1.00    2.00    --   14.91  38.00-150.00  106
;
_diffrn_measurement_device 'four-circle diffractometer'
_diffrn_measurement_device_type 'SuperNova, Dual, Cu at home/near, Atlas'
_diffrn_measurement_method '\w scans'
_diffrn_orient_matrix_type 'CrysAlisPro convention (1999,Acta A55,543-557)'
_diffrn_orient_matrix_UB_11 0.0376761000
_diffrn_orient_matrix_UB_12 -0.0195849000
_diffrn_orient_matrix_UB_13 -0.0538129000
_diffrn_orient_matrix_UB_21 -0.0111070000
_diffrn_orient_matrix_UB_22 -0.0781176000
_diffrn_orient_matrix_UB_23 0.0030736000
_diffrn_orient_matrix_UB_31 -0.0715859000
_diffrn_orient_matrix_UB_32 -0.0078313000
_diffrn_orient_matrix_UB_33 -0.0440648000
_diffrn_radiation_monochromator mirror
_diffrn_radiation_probe x-ray
_diffrn_radiation_type 'Mo K\a'
_diffrn_radiation_wavelength 0.71073
_diffrn_reflns_av_R_equivalents 0.0267
_diffrn_reflns_av_unetI/netI 0.0266
_diffrn_reflns_Laue_measured_fraction_full 1.000
_diffrn_reflns_Laue_measured_fraction_max 0.897
_diffrn_reflns_limit_h_max 12
_diffrn_reflns_limit_h_min -12
_diffrn_reflns_limit_k_max 12
_diffrn_reflns_limit_k_min -12
_diffrn_reflns_limit_l_max 14
_diffrn_reflns_limit_l_min -14
_diffrn_reflns_number 18033
_diffrn_reflns_point_group_measured_fraction_full 1.000
_diffrn_reflns_point_group_measured_fraction_max 0.897
_diffrn_reflns_theta_full 25.242
_diffrn_reflns_theta_max 29.504
_diffrn_reflns_theta_min 1.999
_diffrn_source 'micro-focus sealed X-ray tube'
_diffrn_source_type 'SuperNova (Mo) X-ray Source'
_exptl_absorpt_coefficient_mu 0.226
_exptl_absorpt_correction_T_max 1.000
_exptl_absorpt_correction_T_min 0.372
_exptl_absorpt_correction_type gaussian
_exptl_absorpt_process_details
;
CrysAlisPro 1.171.42.67a (Rigaku Oxford Diffraction, 2022)
Numerical absorption correction based on gaussian integration over
a multifaceted crystal model
Empirical absorption correction using spherical harmonics,
implemented in SCALE3 ABSPACK scaling algorithm.
;
_exptl_crystal_colour 'clear colourless'
_exptl_crystal_colour_lustre clear
_exptl_crystal_colour_primary colourless
_exptl_crystal_density_diffrn 1.454
_exptl_crystal_description block
_exptl_crystal_F_000 368
_exptl_crystal_preparation 'transannulation of ethyl 5-(4-nitrophenyl)-1,2,3-thiadiazole-4-carboxylate with benzonitrile'
_exptl_crystal_recrystallization_method 'n--hexane solution at rt'
_exptl_crystal_size_max 0.38
_exptl_crystal_size_mid 0.28
_exptl_crystal_size_min 0.21
_refine_diff_density_max 0.263
_refine_diff_density_min -0.316
_refine_diff_density_rms 0.049
_refine_ls_extinction_method none
_refine_ls_goodness_of_fit_ref 1.071
_refine_ls_hydrogen_treatment constr
_refine_ls_matrix_type full
_refine_ls_number_parameters 227
_refine_ls_number_reflns 4052
_refine_ls_number_restraints 0
_refine_ls_restrained_S_all 1.071
_refine_ls_R_factor_all 0.0482
_refine_ls_R_factor_gt 0.0386
_refine_ls_shift/su_max 0.000
_refine_ls_shift/su_mean 0.000
_refine_ls_structure_factor_coef Fsqd
_refine_ls_weighting_details 'w=1/[\s^2^(Fo^2^)+(0.0344P)^2^+0.3207P] where P=(Fo^2^+2Fc^2^)/3'
_refine_ls_weighting_scheme calc
_refine_ls_wR_factor_gt 0.0845
_refine_ls_wR_factor_ref 0.0905
_reflns_Friedel_coverage 0.000
_reflns_number_gt 3468
_reflns_number_total 4052
_reflns_threshold_expression 'I > 2\s(I)'
_cod_data_source_file d3cy00290j2.cif
_cod_data_source_block bam22_s2609_sn981
_cod_depositor_comments 'Adding full bibliography for 1568765--1568768.cif.'
_cod_original_formula_sum 'C9 H7 N O2 S0.50'
_cod_database_code 1568766
_shelx_shelxl_version_number 2018/3
_chemical_oxdiff_formula 'C18 H14 N2 O4 S1'
_shelx_space_group_comment
;
The symmetry employed for this shelxl refinement is uniquely defined
by the following loop, which should always be used as a source of
symmetry information in preference to the above space-group names.
They are only intended as comments.
;
_shelx_estimated_absorpt_t_max 0.954
_shelx_estimated_absorpt_t_min 0.919
_reflns_odcompleteness_completeness 100.00
_reflns_odcompleteness_iscentric 1
_reflns_odcompleteness_theta 26.32
_olex2_refinement_description
;
1. Fixed Uiso
 At 1.2 times of:
  All C(H) groups, All C(H,H) groups
 At 1.5 times of:
  All C(H,H,H) groups
2.a Secondary CH2 refined with riding coordinates:
 C10(H10A,H10B)
2.b Aromatic/amide H refined with riding coordinates:
 C1(H1), C2(H2), C5(H5), C18(H18), C14(H14), C4(H4), C17(H17), C16(H16),
 C15(H15)
2.c Idealised Me refined as rotating group:
 C11(H11A,H11B,H11C)
;
_olex2_submission_original_sample_id 9y
_olex2_submission_special_instructions 'No special instructions were received'
_oxdiff_exptl_absorpt_empirical_details
;
Empirical correction (ABSPACK) includes:
- Absorption correction using spherical harmonics
- Frame scaling
;
_oxdiff_exptl_absorpt_empirical_full_max 1.341
_oxdiff_exptl_absorpt_empirical_full_min 0.860

loop_
_space_group_symop_operation_xyz
'x, y, z'
'-x, -y, -z'

loop_
_atom_site_label
_atom_site_type_symbol
_atom_site_fract_x
_atom_site_fract_y
_atom_site_fract_z
_atom_site_U_iso_or_equiv
_atom_site_adp_type
_atom_site_occupancy
_atom_site_site_symmetry_order
_atom_site_calc_flag
_atom_site_refinement_flags_posn
_atom_site_refinement_flags_adp
_atom_site_refinement_flags_occupancy
_atom_site_disorder_assembly
_atom_site_disorder_group
S1 S 0.81747(4) 0.66014(4) 0.60142(3) 0.02528(10) Uani 1 1 d . . . . .
O4 O 0.61183(11) 0.40139(11) 0.19214(10) 0.0290(2) Uani 1 1 d . . . . .
O3 O 0.82729(13) 0.28701(14) 0.21200(12) 0.0449(3) Uani 1 1 d . . . . .
O2 O 0.59392(15) -0.10917(13) 0.69708(13) 0.0448(3) Uani 1 1 d . . . . .
N2 N 0.88223(14) 0.75040(13) 0.49827(11) 0.0254(3) Uani 1 1 d . . . . .
O1 O 0.45298(16) 0.04391(14) 0.79294(13) 0.0472(3) Uani 1 1 d . . . . .
N1 N 0.54365(14) 0.01448(14) 0.71922(12) 0.0285(3) Uani 1 1 d . . . . .
C6 C 0.69549(15) 0.36106(15) 0.53837(13) 0.0216(3) Uani 1 1 d . . . . .
C8 C 0.79981(15) 0.50567(15) 0.37437(13) 0.0210(3) Uani 1 1 d . . . . .
C13 C 0.92648(16) 0.71835(15) 0.27741(13) 0.0232(3) Uani 1 1 d . . . . .
C9 C 0.75242(15) 0.38474(15) 0.25131(13) 0.0215(3) Uani 1 1 d . . . . .
C3 C 0.59268(16) 0.13304(15) 0.65253(13) 0.0235(3) Uani 1 1 d . . . . .
C12 C 0.86771(15) 0.65705(15) 0.38142(13) 0.0222(3) Uani 1 1 d . . . . .
C7 C 0.76461(15) 0.49009(15) 0.49319(13) 0.0216(3) Uani 1 1 d . . . . .
C1 C 0.59169(15) 0.38851(16) 0.62320(13) 0.0237(3) Uani 1 1 d . . . . .
H1 H 0.557011 0.486723 0.641556 0.028 Uiso 1 1 calc R U . . .
C2 C 0.53880(16) 0.27462(16) 0.68077(14) 0.0249(3) Uani 1 1 d . . . . .
H2 H 0.467613 0.292791 0.738016 0.030 Uiso 1 1 calc R U . . .
C5 C 0.74302(16) 0.21491(15) 0.50831(14) 0.0245(3) Uani 1 1 d . . . . .
H5 H 0.810044 0.194388 0.447659 0.029 Uiso 1 1 calc R U . . .
C18 C 0.99920(17) 0.62865(16) 0.18853(13) 0.0262(3) Uani 1 1 d . . . . .
H18 H 1.003591 0.523384 0.189259 0.031 Uiso 1 1 calc R U . . .
C14 C 0.92103(17) 0.87309(16) 0.27436(14) 0.0279(3) Uani 1 1 d . . . . .
H14 H 0.871593 0.935366 0.334287 0.033 Uiso 1 1 calc R U . . .
C4 C 0.69262(16) 0.10045(16) 0.56670(14) 0.0252(3) Uani 1 1 d . . . . .
H4 H 0.725927 0.001638 0.548238 0.030 Uiso 1 1 calc R U . . .
C17 C 1.06505(18) 0.69254(17) 0.09914(14) 0.0304(3) Uani 1 1 d . . . . .
H17 H 1.114381 0.630748 0.038812 0.036 Uiso 1 1 calc R U . . .
C10 C 0.54399(17) 0.28738(17) 0.07379(14) 0.0288(3) Uani 1 1 d . . . . .
H10A H 0.555281 0.183191 0.089707 0.035 Uiso 1 1 calc R U . . .
H10B H 0.595457 0.300950 0.000310 0.035 Uiso 1 1 calc R U . . .
C16 C 1.05949(19) 0.84622(18) 0.09708(15) 0.0329(3) Uani 1 1 d . . . . .
H16 H 1.105147 0.889608 0.035809 0.040 Uiso 1 1 calc R U . . .
C15 C 0.98699(19) 0.93602(17) 0.18487(15) 0.0324(3) Uani 1 1 d . . . . .
H15 H 0.982610 1.041150 0.183534 0.039 Uiso 1 1 calc R U . . .
C11 C 0.37687(19) 0.3113(2) 0.04187(17) 0.0405(4) Uani 1 1 d . . . . .
H11A H 0.326767 0.238169 -0.038066 0.061 Uiso 1 1 calc R U . . .
H11B H 0.367566 0.415373 0.028003 0.061 Uiso 1 1 calc R U . . .
H11C H 0.327174 0.295853 0.114816 0.061 Uiso 1 1 calc R U . . .

loop_
_atom_site_aniso_label
_atom_site_aniso_U_11
_atom_site_aniso_U_22
_atom_site_aniso_U_33
_atom_site_aniso_U_23
_atom_site_aniso_U_13
_atom_site_aniso_U_12
S1 0.02995(19) 0.02261(17) 0.02055(17) -0.00197(13) 0.00440(14) 0.00287(14)
O4 0.0270(5) 0.0276(5) 0.0249(5) -0.0063(4) -0.0043(4) 0.0070(4)
O3 0.0333(6) 0.0414(7) 0.0457(7) -0.0197(5) -0.0046(5) 0.0159(5)
O2 0.0551(8) 0.0313(6) 0.0595(8) 0.0183(6) 0.0273(6) 0.0178(5)
N2 0.0289(6) 0.0221(6) 0.0231(6) 0.0006(5) 0.0039(5) 0.0026(5)
O1 0.0616(8) 0.0380(7) 0.0543(8) 0.0138(6) 0.0377(7) 0.0112(6)
N1 0.0291(6) 0.0274(6) 0.0282(6) 0.0043(5) 0.0049(5) 0.0032(5)
C6 0.0200(6) 0.0234(6) 0.0187(6) 0.0003(5) 0.0008(5) 0.0034(5)
C8 0.0188(6) 0.0213(6) 0.0212(6) 0.0004(5) 0.0020(5) 0.0058(5)
C13 0.0234(6) 0.0226(6) 0.0204(6) 0.0021(5) -0.0020(5) 0.0023(5)
C9 0.0227(6) 0.0201(6) 0.0209(6) 0.0018(5) 0.0040(5) 0.0025(5)
C3 0.0222(6) 0.0239(7) 0.0223(7) 0.0026(5) 0.0010(5) 0.0020(5)
C12 0.0227(6) 0.0207(6) 0.0211(6) 0.0011(5) 0.0006(5) 0.0061(5)
C7 0.0188(6) 0.0215(6) 0.0223(6) -0.0012(5) 0.0025(5) 0.0057(5)
C1 0.0227(6) 0.0234(6) 0.0241(7) 0.0015(5) 0.0043(5) 0.0072(5)
C2 0.0221(7) 0.0293(7) 0.0234(7) 0.0029(6) 0.0055(5) 0.0063(6)
C5 0.0220(6) 0.0241(7) 0.0257(7) -0.0011(5) 0.0060(5) 0.0036(5)
C18 0.0306(7) 0.0228(7) 0.0231(7) 0.0016(5) 0.0023(6) 0.0038(6)
C14 0.0326(8) 0.0230(7) 0.0259(7) 0.0025(6) 0.0012(6) 0.0071(6)
C4 0.0236(7) 0.0221(6) 0.0275(7) -0.0004(5) 0.0037(6) 0.0046(5)
C17 0.0352(8) 0.0315(8) 0.0228(7) 0.0024(6) 0.0048(6) 0.0034(6)
C10 0.0303(7) 0.0284(7) 0.0209(7) -0.0049(6) -0.0014(6) -0.0005(6)
C16 0.0391(8) 0.0338(8) 0.0253(7) 0.0108(6) 0.0011(6) -0.0003(7)
C15 0.0406(9) 0.0238(7) 0.0306(8) 0.0080(6) -0.0019(7) 0.0032(6)
C11 0.0311(8) 0.0473(10) 0.0341(9) -0.0021(7) -0.0053(7) 0.0020(7)

loop_
_atom_type_symbol
_atom_type_description
_atom_type_scat_dispersion_real
_atom_type_scat_dispersion_imag
_atom_type_scat_source
C C 0.0033 0.0016 'International Tables Vol C Tables 4.2.6.8 and 6.1.1.4'
H H 0.0000 0.0000 'International Tables Vol C Tables 4.2.6.8 and 6.1.1.4'
N N 0.0061 0.0033 'International Tables Vol C Tables 4.2.6.8 and 6.1.1.4'
O O 0.0106 0.0060 'International Tables Vol C Tables 4.2.6.8 and 6.1.1.4'
S S 0.1246 0.1234 'International Tables Vol C Tables 4.2.6.8 and 6.1.1.4'

loop_
_exptl_crystal_face_index_h
_exptl_crystal_face_index_k
_exptl_crystal_face_index_l
_exptl_crystal_face_perp_dist
0 -13 2 0.1033
0 13 -2 0.1033
10 -2 7 0.1756
-10 2 -7 0.1756
-2 -1 15 0.1434
2 1 -15 0.1434
11 -1 -8 0.1393
-10 0 10 0.1317
4 11 2 0.1151

loop_
_geom_angle_atom_site_label_1
_geom_angle_atom_site_label_2
_geom_angle_atom_site_label_3
_geom_angle
_geom_angle_site_symmetry_1
_geom_angle_site_symmetry_3
_geom_angle_publ_flag
N2 S1 C7 95.93(6) . . ?
C9 O4 C10 116.79(11) . . ?
C12 N2 S1 110.14(10) . . ?
O2 N1 O1 123.35(13) . . ?
O2 N1 C3 118.36(13) . . ?
O1 N1 C3 118.29(12) . . ?
C1 C6 C7 118.97(12) . . ?
C1 C6 C5 119.53(13) . . ?
C5 C6 C7 121.20(13) . . ?
C12 C8 C9 125.46(12) . . ?
C7 C8 C9 123.20(12) . . ?
C7 C8 C12 110.86(12) . . ?
C18 C13 C12 121.39(12) . . ?
C18 C13 C14 118.93(13) . . ?
C14 C13 C12 119.45(13) . . ?
O4 C9 C8 109.53(11) . . ?
O3 C9 O4 124.33(12) . . ?
O3 C9 C8 126.14(12) . . ?
C2 C3 N1 118.17(13) . . ?
C4 C3 N1 118.99(12) . . ?
C4 C3 C2 122.82(13) . . ?
N2 C12 C8 114.71(13) . . ?
N2 C12 C13 117.43(12) . . ?
C8 C12 C13 127.83(12) . . ?
C6 C7 S1 118.88(10) . . ?
C8 C7 S1 108.36(10) . . ?
C8 C7 C6 132.76(12) . . ?
C6 C1 H1 119.6 . . ?
C2 C1 C6 120.82(13) . . ?
C2 C1 H1 119.6 . . ?
C3 C2 H2 121.0 . . ?
C1 C2 C3 118.03(13) . . ?
C1 C2 H2 121.0 . . ?
C6 C5 H5 119.9 . . ?
C4 C5 C6 120.18(13) . . ?
C4 C5 H5 119.9 . . ?
C13 C18 H18 119.9 . . ?
C17 C18 C13 120.20(13) . . ?
C17 C18 H18 119.9 . . ?
C13 C14 H14 119.7 . . ?
C15 C14 C13 120.54(14) . . ?
C15 C14 H14 119.7 . . ?
C3 C4 C5 118.54(13) . . ?
C3 C4 H4 120.7 . . ?
C5 C4 H4 120.7 . . ?
C18 C17 H17 119.8 . . ?
C18 C17 C16 120.47(15) . . ?
C16 C17 H17 119.8 . . ?
O4 C10 H10A 110.4 . . ?
O4 C10 H10B 110.4 . . ?
O4 C10 C11 106.54(12) . . ?
H10A C10 H10B 108.6 . . ?
C11 C10 H10A 110.4 . . ?
C11 C10 H10B 110.4 . . ?
C17 C16 H16 120.2 . . ?
C15 C16 C17 119.66(15) . . ?
C15 C16 H16 120.2 . . ?
C14 C15 C16 120.20(14) . . ?
C14 C15 H15 119.9 . . ?
C16 C15 H15 119.9 . . ?
C10 C11 H11A 109.5 . . ?
C10 C11 H11B 109.5 . . ?
C10 C11 H11C 109.5 . . ?
H11A C11 H11B 109.5 . . ?
H11A C11 H11C 109.5 . . ?
H11B C11 H11C 109.5 . . ?

loop_
_geom_bond_atom_site_label_1
_geom_bond_atom_site_label_2
_geom_bond_distance
_geom_bond_site_symmetry_2
_geom_bond_publ_flag
S1 N2 1.6340(13) . ?
S1 C7 1.7062(13) . ?
O4 C9 1.3253(16) . ?
O4 C10 1.4633(16) . ?
O3 C9 1.1921(17) . ?
O2 N1 1.2210(16) . ?
N2 C12 1.3347(17) . ?
O1 N1 1.2227(17) . ?
N1 C3 1.4665(18) . ?
C6 C7 1.4710(19) . ?
C6 C1 1.396(2) . ?
C6 C5 1.4014(19) . ?
C8 C9 1.5026(18) . ?
C8 C12 1.4320(19) . ?
C8 C7 1.3764(19) . ?
C13 C12 1.476(2) . ?
C13 C18 1.394(2) . ?
C13 C14 1.3998(19) . ?
C3 C2 1.3862(19) . ?
C3 C4 1.383(2) . ?
C1 H1 0.9500 . ?
C1 C2 1.382(2) . ?
C2 H2 0.9500 . ?
C5 H5 0.9500 . ?
C5 C4 1.383(2) . ?
C18 H18 0.9500 . ?
C18 C17 1.385(2) . ?
C14 H14 0.9500 . ?
C14 C15 1.382(2) . ?
C4 H4 0.9500 . ?
C17 H17 0.9500 . ?
C17 C16 1.388(2) . ?
C10 H10A 0.9900 . ?
C10 H10B 0.9900 . ?
C10 C11 1.501(2) . ?
C16 H16 0.9500 . ?
C16 C15 1.386(2) . ?
C15 H15 0.9500 . ?
C11 H11A 0.9800 . ?
C11 H11B 0.9800 . ?
C11 H11C 0.9800 . ?

loop_
_geom_torsion_atom_site_label_1
_geom_torsion_atom_site_label_2
_geom_torsion_atom_site_label_3
_geom_torsion_atom_site_label_4
_geom_torsion
_geom_torsion_site_symmetry_1
_geom_torsion_site_symmetry_2
_geom_torsion_site_symmetry_3
_geom_torsion_site_symmetry_4
_geom_torsion_publ_flag
S1 N2 C12 C8 0.54(15) . . . . ?
S1 N2 C12 C13 -177.62(9) . . . . ?
O2 N1 C3 C2 -178.20(13) . . . . ?
O2 N1 C3 C4 0.47(19) . . . . ?
N2 S1 C7 C6 179.97(10) . . . . ?
N2 S1 C7 C8 0.32(10) . . . . ?
O1 N1 C3 C2 2.70(19) . . . . ?
O1 N1 C3 C4 -178.63(13) . . . . ?
N1 C3 C2 C1 176.59(12) . . . . ?
N1 C3 C4 C5 -177.45(12) . . . . ?
C6 C1 C2 C3 0.5(2) . . . . ?
C6 C5 C4 C3 1.3(2) . . . . ?
C13 C18 C17 C16 0.0(2) . . . . ?
C13 C14 C15 C16 0.0(2) . . . . ?
C9 O4 C10 C11 168.61(13) . . . . ?
C9 C8 C12 N2 171.91(12) . . . . ?
C9 C8 C12 C13 -10.2(2) . . . . ?
C9 C8 C7 S1 -172.49(10) . . . . ?
C9 C8 C7 C6 7.9(2) . . . . ?
C12 C8 C9 O4 -85.12(16) . . . . ?
C12 C8 C9 O3 95.60(19) . . . . ?
C12 C8 C7 S1 -0.07(14) . . . . ?
C12 C8 C7 C6 -179.64(13) . . . . ?
C12 C13 C18 C17 -174.41(12) . . . . ?
C12 C13 C14 C15 174.52(13) . . . . ?
C7 S1 N2 C12 -0.50(10) . . . . ?
C7 C6 C1 C2 -171.94(12) . . . . ?
C7 C6 C5 C4 170.91(12) . . . . ?
C7 C8 C9 O4 86.18(15) . . . . ?
C7 C8 C9 O3 -93.10(19) . . . . ?
C7 C8 C12 N2 -0.31(17) . . . . ?
C7 C8 C12 C13 177.63(12) . . . . ?
C1 C6 C7 S1 39.29(16) . . . . ?
C1 C6 C7 C8 -141.18(15) . . . . ?
C1 C6 C5 C4 -2.8(2) . . . . ?
C2 C3 C4 C5 1.2(2) . . . . ?
C5 C6 C7 S1 -134.44(12) . . . . ?
C5 C6 C7 C8 45.1(2) . . . . ?
C5 C6 C1 C2 1.9(2) . . . . ?
C18 C13 C12 N2 142.34(13) . . . . ?
C18 C13 C12 C8 -35.6(2) . . . . ?
C18 C13 C14 C15 -0.1(2) . . . . ?
C18 C17 C16 C15 -0.2(2) . . . . ?
C14 C13 C12 N2 -32.20(18) . . . . ?
C14 C13 C12 C8 149.91(14) . . . . ?
C14 C13 C18 C17 0.2(2) . . . . ?
C4 C3 C2 C1 -2.0(2) . . . . ?
C17 C16 C15 C14 0.2(2) . . . . ?
C10 O4 C9 O3 2.5(2) . . . . ?
C10 O4 C9 C8 -176.75(12) . . . . ?

loop_
_exptl_oxdiff_crystal_face_indexfrac_h
_exptl_oxdiff_crystal_face_indexfrac_k
_exptl_oxdiff_crystal_face_indexfrac_l
_exptl_oxdiff_crystal_face_x
_exptl_oxdiff_crystal_face_y
_exptl_oxdiff_crystal_face_z
0.0780 -12.6174 2.2657 0.1281 0.9917 -0.0066
-0.0780 12.6174 -2.2657 -0.1281 -0.9917 0.0066
9.6009 -1.9136 7.3879 0.0016 0.0656 -0.9978
-9.6009 1.9136 -7.3879 -0.0016 -0.0656 0.9978
-1.9385 -0.5171 14.7315 -0.8557 0.1072 -0.5063
1.9385 0.5171 -14.7315 0.8557 -0.1072 0.5063
11.4946 -0.5361 -8.1202 0.8805 -0.1108 -0.4608
-10.3015 0.3199 10.3813 -0.9530 0.1213 0.2775
3.5742 10.7047 2.4980 -0.2094 -0.8682 -0.4498
